data_4516156
loop_
_publ_author_name
'Omahen, Emily H.'
'Binder, Justin F.'
'Jacobs, Brad F.'
'Swidan, Ala'aeddeen'
'Macdonald, Charles L. B.'

_publ_section_title
;
 Phosphonium-Templated Iodoplumbates.
;
_journal_issue 12
_journal_name_full 'ACS omega'
_journal_page_first 17077
_journal_page_last 17082
_journal_paper_doi 10.1021/acsomega.8b02240
_journal_volume 3
_journal_year 2018
_chemical_formula_moiety 'C12 H28 P,  Pb I3'
_chemical_formula_sum 'C12 H28 I3 P Pb'
_chemical_formula_weight 791.20
_space_group_crystal_system monoclinic
_space_group_IT_number 4
_space_group_name_Hall 'P 2yb'
_space_group_name_H-M_alt 'P 1 21 1'
_atom_sites_solution_hydrogens geom
_audit_creation_method SHELXL-2017/1
_cell_angle_alpha 90
_cell_angle_beta 107.066(2)
_cell_angle_gamma 90
_cell_formula_units_Z 8
_cell_length_a 16.0770(7)
_cell_length_b 16.3313(9)
_cell_length_c 16.9952(9)
_cell_measurement_reflns_used 9376
_cell_measurement_temperature 170(2)
_cell_measurement_theta_max 29.10
_cell_measurement_theta_min 2.93
_cell_volume 4265.7(4)
_computing_cell_refinement 'Bruker SAINT'
_computing_data_collection 'Bruker APEX2'
_computing_data_reduction 'Bruker SAINT'
_computing_molecular_graphics 'Bruker SHELXTL'
_computing_publication_material 'Bruker SHELXTL'
_computing_structure_refinement 'SHELXL-2017/1 (Sheldrick, 2017)'
_computing_structure_solution 'SHELXT 2014/5 (Sheldrick, 2014)'
_diffrn_ambient_temperature 170(2)
_diffrn_measured_fraction_theta_full 0.998
_diffrn_measured_fraction_theta_max 0.996
_diffrn_measurement_device_type 'Bruker APEX-II CCD'
_diffrn_measurement_method '\f and \w scans'
_diffrn_radiation_type MoK\a
_diffrn_radiation_wavelength 0.71073
_diffrn_reflns_av_R_equivalents 0.0807
_diffrn_reflns_av_unetI/netI 0.0565
_diffrn_reflns_Laue_measured_fraction_full 0.998
_diffrn_reflns_Laue_measured_fraction_max 0.996
_diffrn_reflns_limit_h_max 21
_diffrn_reflns_limit_h_min -22
_diffrn_reflns_limit_k_max 23
_diffrn_reflns_limit_k_min -23
_diffrn_reflns_limit_l_max 24
_diffrn_reflns_limit_l_min -24
_diffrn_reflns_number 208613
_diffrn_reflns_point_group_measured_fraction_full 0.998
_diffrn_reflns_point_group_measured_fraction_max 0.996
_diffrn_reflns_theta_full 25.242
_diffrn_reflns_theta_max 30.568
_diffrn_reflns_theta_min 2.864
_exptl_absorpt_coefficient_mu 12.313
_exptl_absorpt_correction_T_max 0.085
_exptl_absorpt_correction_T_min 0.050
_exptl_absorpt_correction_type multi-scan
_exptl_absorpt_process_details 'SADABS; Burker 2016'
_exptl_crystal_colour red
_exptl_crystal_density_diffrn 2.464
_exptl_crystal_description prism
_exptl_crystal_F_000 2848
_exptl_crystal_size_max 0.420
_exptl_crystal_size_mid 0.200
_exptl_crystal_size_min 0.200
_refine_diff_density_max 3.763
_refine_diff_density_min -4.029
_refine_diff_density_rms 0.356
_refine_ls_abs_structure_details
;
 Refined as an inversion twin.
;
_refine_ls_abs_structure_Flack 0.260(7)
_refine_ls_extinction_method none
_refine_ls_goodness_of_fit_ref 1.113
_refine_ls_hydrogen_treatment mixed
_refine_ls_matrix_type full
_refine_ls_number_parameters 608
_refine_ls_number_reflns 25712
_refine_ls_number_restraints 105
_refine_ls_restrained_S_all 1.111
_refine_ls_R_factor_all 0.1017
_refine_ls_R_factor_gt 0.0552
_refine_ls_shift/su_max 0.000
_refine_ls_shift/su_mean 0.000
_refine_ls_structure_factor_coef Fsqd
_refine_ls_weighting_details 'w=1/[\s^2^(Fo^2^)+(0.0343P)^2^+91.7134P] where P=(Fo^2^+2Fc^2^)/3'
_refine_ls_weighting_scheme calc
_refine_ls_wR_factor_gt 0.1097
_refine_ls_wR_factor_ref 0.1364
_reflns_Friedel_coverage 0.939
_reflns_Friedel_fraction_full 0.999
_reflns_Friedel_fraction_max 0.997
_reflns_number_gt 18928
_reflns_number_total 25712
_reflns_threshold_expression 'I > 2\s(I)'
_cod_data_source_file ao8b02240_si_004.cif
_cod_data_source_block eo131_p21
_cod_original_sg_symbol_H-M 'P 21'
_cod_database_code 4516156
_shelx_shelxl_version_number 2017/1
_shelx_space_group_comment
;
The symmetry employed for this shelxl refinement is uniquely defined
by the following loop, which should always be used as a source of
symmetry information in preference to the above space-group names.
They are only intended as comments.
;
_shelx_estimated_absorpt_t_min 0.079
_shelx_estimated_absorpt_t_max 0.192

loop_
_space_group_symop_operation_xyz
'x, y, z'
'-x, y+1/2, -z'

loop_
_atom_site_label
_atom_site_type_symbol
_atom_site_fract_x
_atom_site_fract_y
_atom_site_fract_z
_atom_site_U_iso_or_equiv
_atom_site_adp_type
_atom_site_occupancy
_atom_site_site_symmetry_order
_atom_site_calc_flag
_atom_site_refinement_flags_posn
_atom_site_refinement_flags_adp
_atom_site_refinement_flags_occupancy
_atom_site_disorder_assembly
_atom_site_disorder_group
P1 P 0.4063(4) 0.7875(5) -0.0073(5) 0.0517(16) Uani 1 1 d D . . . .
H1 H 0.4107(5) 0.8469(13) -0.0668(13) 0.062 Uiso 1 1 calc DR U . A 1
C11A C 0.386(7) 0.690(5) -0.075(6) 0.074(15) Uiso 0.35(4) 1 d D U P B 1
H11A H 0.328467 0.691919 -0.116480 0.089 Uiso 0.35(4) 1 calc R U P B 1
H11B H 0.431383 0.684456 -0.103951 0.089 Uiso 0.35(4) 1 calc R U P B 1
C12A C 0.392(6) 0.619(4) -0.016(4) 0.060(14) Uiso 0.35(4) 1 d D U P B 1
H12A H 0.449758 0.618695 0.025764 0.072 Uiso 0.35(4) 1 calc R U P B 1
H12B H 0.347703 0.626791 0.014130 0.072 Uiso 0.35(4) 1 calc R U P B 1
C13A C 0.377(7) 0.537(4) -0.058(7) 0.080(16) Uiso 0.35(4) 1 d D U P B 1
H13A H 0.402498 0.538071 -0.103790 0.095 Uiso 0.35(4) 1 calc R U P B 1
H13B H 0.408154 0.494841 -0.018088 0.095 Uiso 0.35(4) 1 calc R U P B 1
C14A C 0.286(9) 0.513(10) -0.089(15) 0.14(3) Uiso 0.35(4) 1 d D U P B 1
H14A H 0.282148 0.458860 -0.115690 0.206 Uiso 0.35(4) 1 calc R U P B 1
H14B H 0.259900 0.509712 -0.043929 0.206 Uiso 0.35(4) 1 calc R U P B 1
H14C H 0.254231 0.553032 -0.129810 0.206 Uiso 0.35(4) 1 calc R U P B 1
C11B C 0.417(3) 0.683(3) -0.012(3) 0.061(11) Uiso 0.65(4) 1 d D U P B 2
H11C H 0.462106 0.671521 -0.039993 0.073 Uiso 0.65(4) 1 calc R U P B 2
H11D H 0.439072 0.661884 0.044680 0.073 Uiso 0.65(4) 1 calc R U P B 2
C12B C 0.335(3) 0.636(3) -0.057(3) 0.064(11) Uiso 0.65(4) 1 d D U P B 2
H12C H 0.291001 0.645637 -0.027579 0.077 Uiso 0.65(4) 1 calc R U P B 2
H12D H 0.312175 0.658198 -0.112907 0.077 Uiso 0.65(4) 1 calc R U P B 2
C13B C 0.348(4) 0.545(3) -0.062(4) 0.078(14) Uiso 0.65(4) 1 d D U P B 2
H13C H 0.395853 0.535700 -0.086352 0.093 Uiso 0.65(4) 1 calc R U P B 2
H13D H 0.365308 0.522269 -0.005940 0.093 Uiso 0.65(4) 1 calc R U P B 2
C14B C 0.271(6) 0.501(6) -0.111(8) 0.14(3) Uiso 0.65(4) 1 d D U P B 2
H14D H 0.284710 0.442674 -0.111745 0.204 Uiso 0.65(4) 1 calc R U P B 2
H14E H 0.223175 0.508747 -0.087127 0.204 Uiso 0.65(4) 1 calc R U P B 2
H14F H 0.253782 0.522205 -0.167700 0.204 Uiso 0.65(4) 1 calc R U P B 2
C15 C 0.3068(15) 0.8184(16) 0.0124(16) 0.046(6) Uani 1 1 d . . . . .
H15A H 0.304478 0.878935 0.013813 0.055 Uiso 1 1 calc R U . . .
H15B H 0.256805 0.799314 -0.033348 0.055 Uiso 1 1 calc R U . . .
C16 C 0.2983(18) 0.7844(18) 0.0934(17) 0.055(7) Uani 1 1 d . . . . .
H16A H 0.299859 0.723896 0.091050 0.066 Uiso 1 1 calc R U . . .
H16B H 0.349497 0.802323 0.138471 0.066 Uiso 1 1 calc R U . . .
C17 C 0.2175(19) 0.810(2) 0.1143(18) 0.069(9) Uani 1 1 d . . . . .
H17A H 0.213207 0.870050 0.111968 0.083 Uiso 1 1 calc R U . . .
H17B H 0.166354 0.787418 0.071822 0.083 Uiso 1 1 calc R U . . .
C18 C 0.214(2) 0.7820(18) 0.1960(16) 0.061(8) Uani 1 1 d . . . . .
H18A H 0.159464 0.800759 0.204933 0.092 Uiso 1 1 calc R U . . .
H18B H 0.216421 0.722043 0.198560 0.092 Uiso 1 1 calc R U . . .
H18C H 0.263354 0.804816 0.238774 0.092 Uiso 1 1 calc R U . . .
C19 C 0.493(2) 0.824(3) 0.081(2) 0.098(14) Uani 1 1 d . . . . .
H19A H 0.498776 0.883894 0.075277 0.118 Uiso 1 1 calc R U . . .
H19B H 0.476084 0.813777 0.131212 0.118 Uiso 1 1 calc R U . . .
C110 C 0.579(2) 0.785(3) 0.090(3) 0.096(14) Uani 1 1 d . . . . .
H11E H 0.603438 0.808500 0.047622 0.115 Uiso 1 1 calc R U . . .
H11F H 0.570167 0.726147 0.078815 0.115 Uiso 1 1 calc R U . . .
C111 C 0.646(2) 0.795(4) 0.172(3) 0.123(18) Uani 1 1 d . . . . .
H11G H 0.648793 0.853693 0.187003 0.147 Uiso 1 1 calc R U . . .
H11H H 0.625674 0.764853 0.213108 0.147 Uiso 1 1 calc R U . . .
C112 C 0.736(2) 0.768(3) 0.180(3) 0.098(13) Uani 1 1 d . . . . .
H11I H 0.772622 0.777649 0.236578 0.147 Uiso 1 1 calc R U . . .
H11J H 0.735831 0.709137 0.167836 0.147 Uiso 1 1 calc R U . . .
H11K H 0.759060 0.798401 0.141606 0.147 Uiso 1 1 calc R U . . .
P2 P 0.5162(4) 0.6485(4) 0.4890(4) 0.0417(13) Uani 1 1 d D . . . .
H2 H 0.4710(10) 0.5951(11) 0.4251(13) 0.050 Uiso 1 1 calc DR U . . .
C21 C 0.4472(18) 0.6689(19) 0.5518(17) 0.055(7) Uani 1 1 d . . . . .
H21A H 0.475671 0.710058 0.593800 0.066 Uiso 1 1 calc R U . . .
H21B H 0.392194 0.693105 0.516986 0.066 Uiso 1 1 calc R U . . .
C22 C 0.4254(18) 0.5930(19) 0.5956(19) 0.064(8) Uani 1 1 d D . . . .
H22A H 0.478650 0.565753 0.630013 0.077 Uiso 1 1 calc R U . C 3
H22B H 0.389879 0.553103 0.555884 0.077 Uiso 1 1 calc R U . C 3
C23A C 0.372(6) 0.633(8) 0.650(6) 0.080(14) Uiso 0.36(5) 1 d D U P D 3
H23A H 0.336279 0.676881 0.615437 0.096 Uiso 0.36(5) 1 calc R U P D 3
H23B H 0.330740 0.590814 0.656740 0.096 Uiso 0.36(5) 1 calc R U P D 3
C24A C 0.405(7) 0.664(7) 0.719(6) 0.083(19) Uiso 0.36(5) 1 d D U P D 3
H24A H 0.358976 0.684959 0.740669 0.124 Uiso 0.36(5) 1 calc R U P D 3
H24B H 0.438390 0.621895 0.756633 0.124 Uiso 0.36(5) 1 calc R U P D 3
H24C H 0.443981 0.708781 0.714938 0.124 Uiso 0.36(5) 1 calc R U P D 3
C23B C 0.357(4) 0.605(4) 0.644(4) 0.083(13) Uiso 0.64(5) 1 d D U P D 4
H23C H 0.373379 0.656762 0.675687 0.100 Uiso 0.64(5) 1 calc R U P D 4
H23D H 0.300721 0.616022 0.602250 0.100 Uiso 0.64(5) 1 calc R U P D 4
C24B C 0.341(4) 0.555(4) 0.693(4) 0.081(14) Uiso 0.64(5) 1 d D U P D 4
H24D H 0.295841 0.577001 0.715442 0.122 Uiso 0.64(5) 1 calc R U P D 4
H24E H 0.320589 0.503424 0.664286 0.122 Uiso 0.64(5) 1 calc R U P D 4
H24F H 0.393995 0.544583 0.738479 0.122 Uiso 0.64(5) 1 calc R U P D 4
C25 C 0.6144(16) 0.5986(16) 0.5454(14) 0.046(6) Uani 1 1 d . . . . .
H25A H 0.600400 0.542075 0.558457 0.055 Uiso 1 1 calc R U . . .
H25B H 0.653593 0.594792 0.510224 0.055 Uiso 1 1 calc R U . . .
C26 C 0.6619(18) 0.642(2) 0.6248(18) 0.062(8) Uani 1 1 d . . . . .
H26A H 0.622407 0.646446 0.659600 0.074 Uiso 1 1 calc R U . . .
H26B H 0.676993 0.697869 0.611715 0.074 Uiso 1 1 calc R U . . .
C27 C 0.748(2) 0.596(3) 0.675(2) 0.084(10) Uani 1 1 d D . . . .
H27A H 0.767895 0.620864 0.730919 0.100 Uiso 1 1 calc R U . . .
H27B H 0.733707 0.538252 0.681698 0.100 Uiso 1 1 calc R U . . .
C28 C 0.814(2) 0.600(3) 0.640(3) 0.100(14) Uani 1 1 d D . . . .
H28A H 0.864982 0.570454 0.675135 0.151 Uiso 1 1 calc R U . . .
H28B H 0.795815 0.574393 0.585648 0.151 Uiso 1 1 calc R U . . .
H28C H 0.830062 0.657148 0.634953 0.151 Uiso 1 1 calc R U . . .
C29 C 0.539(2) 0.741(2) 0.4419(18) 0.065(8) Uani 1 1 d . . . . .
H29A H 0.576953 0.776178 0.485500 0.078 Uiso 1 1 calc R U . . .
H29B H 0.573024 0.726461 0.403627 0.078 Uiso 1 1 calc R U . . .
C210 C 0.463(2) 0.7894(15) 0.3962(15) 0.066(9) Uani 1 1 d . . . . .
H21C H 0.427280 0.799947 0.434055 0.079 Uiso 1 1 calc R U . . .
H21D H 0.427101 0.754404 0.351214 0.079 Uiso 1 1 calc R U . . .
C211 C 0.476(4) 0.869(4) 0.359(3) 0.132(18) Uani 1 1 d D U . . .
H21E H 0.418236 0.895450 0.335849 0.159 Uiso 1 1 calc R U . . .
H21F H 0.510404 0.905268 0.403719 0.159 Uiso 1 1 calc R U . . .
C212 C 0.516(3) 0.865(4) 0.299(3) 0.139(19) Uani 1 1 d D U . . .
H21G H 0.521999 0.920223 0.278717 0.209 Uiso 1 1 calc R U . . .
H21H H 0.574179 0.840820 0.321809 0.209 Uiso 1 1 calc R U . . .
H21I H 0.481787 0.830978 0.253774 0.209 Uiso 1 1 calc R U . . .
P3 P 0.1261(6) 0.2191(6) -0.0022(6) 0.075(2) Uani 1 1 d D . . . .
H3 H 0.1306(7) 0.1870(9) -0.0788(16) 0.089 Uiso 1 1 calc DR U . E 7
C31 C 0.226(2) 0.201(2) 0.071(2) 0.082(11) Uani 1 1 d . . . . .
H31A H 0.271967 0.230117 0.053450 0.099 Uiso 1 1 calc R U . . .
H31B H 0.224775 0.225251 0.123879 0.099 Uiso 1 1 calc R U . . .
C32 C 0.251(2) 0.116(3) 0.085(2) 0.092(12) Uani 1 1 d . . . . .
H32A H 0.239524 0.088214 0.031084 0.111 Uiso 1 1 calc R U . . .
H32B H 0.215138 0.090006 0.115821 0.111 Uiso 1 1 calc R U . . .
C33 C 0.348(3) 0.106(3) 0.133(3) 0.095(12) Uiso 1 1 d . . . . .
H33A H 0.383597 0.127052 0.099037 0.114 Uiso 1 1 calc R U . . .
H33B H 0.360588 0.138797 0.183694 0.114 Uiso 1 1 calc R U . . .
C34 C 0.370(5) 0.027(5) 0.153(5) 0.21(3) Uiso 1 1 d . . . . .
H34A H 0.432438 0.024636 0.183490 0.316 Uiso 1 1 calc R U . . .
H34B H 0.336155 0.005861 0.187743 0.316 Uiso 1 1 calc R U . . .
H34C H 0.359187 -0.005895 0.103004 0.316 Uiso 1 1 calc R U . . .
C35A C 0.116(2) 0.327(2) -0.012(3) 0.066(10) Uiso 0.79(3) 1 d D U P F 7
H35A H 0.115231 0.351313 0.041008 0.079 Uiso 0.79(3) 1 calc R U P F 7
H35B H 0.166615 0.349743 -0.026701 0.079 Uiso 0.79(3) 1 calc R U P F 7
C36A C 0.030(2) 0.3523(19) -0.0808(19) 0.048(8) Uani 0.79(3) 1 d D U P F 7
H36A H 0.025577 0.319380 -0.130697 0.057 Uiso 0.79(3) 1 calc R U P F 7
H36B H -0.020589 0.337446 -0.061224 0.057 Uiso 0.79(3) 1 calc R U P F 7
C37A C 0.022(3) 0.436(3) -0.103(3) 0.088(14) Uiso 0.79(3) 1 d D U P F 7
H37A H 0.063798 0.447140 -0.134941 0.106 Uiso 0.79(3) 1 calc R U P F 7
H37B H 0.041284 0.468893 -0.052215 0.106 Uiso 0.79(3) 1 calc R U P F 7
C38A C -0.066(2) 0.470(3) -0.153(3) 0.068(10) Uiso 0.79(3) 1 d D U P F 7
H38A H -0.060083 0.527998 -0.163949 0.102 Uiso 0.79(3) 1 calc R U P F 7
H38B H -0.085260 0.440133 -0.205862 0.102 Uiso 0.79(3) 1 calc R U P F 7
H38C H -0.107901 0.462008 -0.122672 0.102 Uiso 0.79(3) 1 calc R U P F 7
C35B C 0.102(9) 0.323(8) -0.065(9) 0.060(16) Uiso 0.21(3) 1 d D U P F 8
H35C H 0.157058 0.353569 -0.056812 0.072 Uiso 0.21(3) 1 calc R U P F 8
H35D H 0.078010 0.310896 -0.124228 0.072 Uiso 0.21(3) 1 calc R U P F 8
C36B C 0.035(8) 0.380(7) -0.038(6) 0.050(11) Uani 0.21(3) 1 d D U P F 8
H36C H -0.016470 0.346987 -0.038099 0.061 Uiso 0.21(3) 1 calc R U P F 8
H36D H 0.062697 0.398361 0.019491 0.061 Uiso 0.21(3) 1 calc R U P F 8
C37B C 0.007(11) 0.450(6) -0.088(7) 0.083(18) Uiso 0.21(3) 1 d D U P F 8
H37C H 0.058028 0.486561 -0.081036 0.100 Uiso 0.21(3) 1 calc R U P F 8
H37D H -0.035083 0.480059 -0.066184 0.100 Uiso 0.21(3) 1 calc R U P F 8
C38B C -0.035(12) 0.437(11) -0.179(7) 0.08(3) Uiso 0.21(3) 1 d D U P F 8
H38D H -0.050801 0.490634 -0.206320 0.122 Uiso 0.21(3) 1 calc R U P F 8
H38E H 0.006741 0.410034 -0.203009 0.122 Uiso 0.21(3) 1 calc R U P F 8
H38F H -0.086799 0.403502 -0.188089 0.122 Uiso 0.21(3) 1 calc R U P F 8
C39 C 0.036(2) 0.175(2) 0.0192(18) 0.068(9) Uani 1 1 d . . . . .
H39A H -0.017142 0.189862 -0.025434 0.082 Uiso 1 1 calc R U . . .
H39B H 0.041738 0.114500 0.018233 0.082 Uiso 1 1 calc R U . . .
C310 C 0.0227(19) 0.1993(16) 0.101(2) 0.062(8) Uani 1 1 d . . . . .
H31C H 0.027266 0.259669 0.105354 0.075 Uiso 1 1 calc R U . . .
H31D H 0.071699 0.176387 0.145299 0.075 Uiso 1 1 calc R U . . .
C311 C -0.062(2) 0.174(2) 0.119(2) 0.083(11) Uani 1 1 d . . . . .
H31E H -0.111845 0.200856 0.078138 0.100 Uiso 1 1 calc R U . . .
H31F H -0.069851 0.114007 0.111260 0.100 Uiso 1 1 calc R U . . .
C312 C -0.063(2) 0.196(2) 0.203(2) 0.083(11) Uani 1 1 d . . . . .
H31I H -0.117979 0.179021 0.211244 0.124 Uiso 1 1 calc R U . . .
H31G H -0.014467 0.168901 0.243113 0.124 Uiso 1 1 calc R U . . .
H31H H -0.056458 0.255745 0.209993 0.124 Uiso 1 1 calc R U . . .
P4 P 1.0216(7) 0.6722(7) 0.4804(7) 0.085(3) Uani 1 1 d D . . . .
H4 H 0.9963(9) 0.6441(9) 0.3975(18) 0.102 Uiso 1 1 calc DR U . G 9
C41 C 1.095(5) 0.600(5) 0.564(4) 0.18(3) Uani 1 1 d . U . . .
H41A H 1.134110 0.569821 0.538541 0.217 Uiso 1 1 calc R U . . .
H41B H 1.133008 0.635194 0.607961 0.217 Uiso 1 1 calc R U . . .
C42 C 1.056(2) 0.548(2) 0.598(2) 0.079(10) Uani 1 1 d . U . . .
H42A H 1.017343 0.513475 0.554294 0.095 Uiso 1 1 calc R U . . .
H42B H 1.018706 0.578093 0.625363 0.095 Uiso 1 1 calc R U . . .
C43 C 1.119(6) 0.492(6) 0.662(6) 0.22(4) Uani 1 1 d . U . . .
H43A H 1.157580 0.462697 0.635138 0.267 Uiso 1 1 calc R U . . .
H43B H 1.156127 0.525787 0.706851 0.267 Uiso 1 1 calc R U . . .
C44 C 1.079(7) 0.441(7) 0.691(6) 0.27(5) Uani 1 1 d . U . . .
H44A H 1.121184 0.406690 0.731232 0.411 Uiso 1 1 calc R U . . .
H44B H 1.042044 0.469621 0.718635 0.411 Uiso 1 1 calc R U . . .
H44C H 1.043495 0.406570 0.646967 0.411 Uiso 1 1 calc R U . . .
C45 C 0.945(4) 0.714(4) 0.516(4) 0.15(2) Uani 1 1 d . U . . .
H45A H 0.910237 0.667982 0.527937 0.185 Uiso 1 1 calc R U . . .
H45B H 0.975247 0.739518 0.569371 0.185 Uiso 1 1 calc R U . . .
C46 C 0.883(2) 0.774(2) 0.469(2) 0.070(8) Uani 1 1 d . U . . .
H46A H 0.915912 0.825506 0.469682 0.085 Uiso 1 1 calc R U . . .
H46B H 0.864143 0.754893 0.411181 0.085 Uiso 1 1 calc R U . . .
C47 C 0.809(4) 0.794(4) 0.490(4) 0.15(2) Uani 1 1 d . U . . .
H47A H 0.826557 0.797599 0.550845 0.184 Uiso 1 1 calc R U . . .
H47B H 0.769491 0.746444 0.474602 0.184 Uiso 1 1 calc R U . . .
C48 C 0.758(3) 0.867(3) 0.458(3) 0.105(13) Uani 1 1 d . U . . .
H48A H 0.708133 0.869925 0.480654 0.158 Uiso 1 1 calc R U . . .
H48B H 0.794062 0.915938 0.474955 0.158 Uiso 1 1 calc R U . . .
H48C H 0.736544 0.864376 0.398107 0.158 Uiso 1 1 calc R U . . .
C49 C 1.084(6) 0.744(6) 0.502(7) 0.085(17) Uiso 0.41(5) 1 d D U P H 9
H49A H 1.067630 0.754538 0.552589 0.102 Uiso 0.41(5) 1 calc R U P H 9
H49B H 1.134235 0.706174 0.520926 0.102 Uiso 0.41(5) 1 calc R U P H 9
C410 C 1.132(8) 0.802(7) 0.515(8) 0.11(3) Uiso 0.41(5) 1 d D U P H 9
H41C H 1.167203 0.789243 0.571919 0.136 Uiso 0.41(5) 1 calc R U P H 9
H41D H 1.090847 0.844752 0.521710 0.136 Uiso 0.41(5) 1 calc R U P H 9
C411 C 1.193(11) 0.851(8) 0.487(15) 0.21(5) Uiso 0.41(5) 1 d D U P H 9
H41E H 1.156300 0.882576 0.439781 0.254 Uiso 0.41(5) 1 calc R U P H 9
H41F H 1.215261 0.891840 0.531595 0.254 Uiso 0.41(5) 1 calc R U P H 9
C412 C 1.254(8) 0.833(9) 0.467(10) 0.14(3) Uiso 0.41(5) 1 d D U P H 9
H41G H 1.280793 0.882226 0.451906 0.203 Uiso 0.41(5) 1 calc R U P H 9
H41H H 1.296616 0.805286 0.512831 0.203 Uiso 0.41(5) 1 calc R U P H 9
H41I H 1.236797 0.795887 0.419680 0.203 Uiso 0.41(5) 1 calc R U P H 9
C59 C 1.091(4) 0.743(4) 0.444(4) 0.077(15) Uiso 0.59(5) 1 d D U P H 10
H59A H 1.130231 0.705638 0.425280 0.092 Uiso 0.59(5) 1 calc R U P H 10
H59B H 1.050874 0.765547 0.392599 0.092 Uiso 0.59(5) 1 calc R U P H 10
C510 C 1.136(6) 0.799(5) 0.473(7) 0.12(2) Uiso 0.59(5) 1 d D U P H 10
H51A H 1.179584 0.770647 0.518560 0.145 Uiso 0.59(5) 1 calc R U P H 10
H51B H 1.097823 0.827202 0.500793 0.145 Uiso 0.59(5) 1 calc R U P H 10
C511 C 1.188(9) 0.868(8) 0.461(11) 0.21(5) Uiso 0.59(5) 1 d D U P H 10
H51C H 1.144865 0.911434 0.437137 0.255 Uiso 0.59(5) 1 calc R U P H 10
H51D H 1.219167 0.886944 0.517204 0.255 Uiso 0.59(5) 1 calc R U P H 10
C512 C 1.240(6) 0.875(7) 0.425(6) 0.14(3) Uiso 0.59(5) 1 d D U P H 10
H51E H 1.261815 0.931388 0.429998 0.206 Uiso 0.59(5) 1 calc R U P H 10
H51F H 1.288300 0.837261 0.447928 0.206 Uiso 0.59(5) 1 calc R U P H 10
H51G H 1.212862 0.862125 0.366637 0.206 Uiso 0.59(5) 1 calc R U P H 10
Pb1 Pb 0.08546(5) 0.50344(5) 0.23814(4) 0.02792(16) Uani 1 1 d . . . . .
Pb2 Pb 0.58673(4) 0.46496(5) 0.25166(5) 0.02779(15) Uani 1 1 d . . . . .
Pb3 Pb 0.33498(5) 0.47203(5) 0.25182(5) 0.02782(15) Uani 1 1 d . . . . .
Pb4 Pb 0.82987(5) 0.49428(5) 0.23441(5) 0.02986(16) Uani 1 1 d . . . . .
I11 I 0.19878(10) 0.33656(9) 0.26321(10) 0.0420(3) Uani 1 1 d . . . . .
I12 I 0.18333(10) 0.54770(10) 0.10330(9) 0.0428(4) Uani 1 1 d . . . . .
I13 I 0.25284(9) 0.57927(10) 0.37272(9) 0.0416(3) Uani 1 1 d . . . . .
I21 I 0.46622(8) 0.61875(8) 0.23581(8) 0.0301(3) Uani 1 1 d . . . . .
I22 I 0.50171(10) 0.41123(8) 0.39886(8) 0.0386(3) Uani 1 1 d . . . . .
I23 I 0.42218(10) 0.36467(11) 0.13764(10) 0.0502(4) Uani 1 1 d . . . . .
I31 I 0.73993(10) 0.32764(9) 0.25244(10) 0.0440(3) Uani 1 1 d . . . . .
I32 I 0.63870(9) 0.52822(10) 0.09577(8) 0.0382(3) Uani 1 1 d . . . . .
I33 I 0.74423(10) 0.57182(11) 0.36740(9) 0.0436(3) Uani 1 1 d . . . . .
I41 I 0.96222(12) 0.65896(10) 0.23852(12) 0.0539(4) Uani 1 1 d . . . . .
I42 I 0.99642(9) 0.43656(10) 0.37191(9) 0.0401(3) Uani 1 1 d . . . . .
I43 I -0.08230(9) 0.43878(10) 0.09558(8) 0.0414(3) Uani 1 1 d . . . . .

loop_
_atom_site_aniso_label
_atom_site_aniso_U_11
_atom_site_aniso_U_22
_atom_site_aniso_U_33
_atom_site_aniso_U_23
_atom_site_aniso_U_13
_atom_site_aniso_U_12
P1 0.041(3) 0.056(4) 0.057(4) 0.008(3) 0.013(3) 0.003(3)
C15 0.038(12) 0.048(14) 0.056(15) 0.026(11) 0.018(11) 0.010(10)
C16 0.057(16) 0.058(16) 0.051(15) 0.014(13) 0.019(13) 0.009(13)
C17 0.059(17) 0.10(2) 0.052(16) 0.036(16) 0.014(14) 0.024(17)
C18 0.09(2) 0.056(17) 0.041(14) 0.023(12) 0.023(14) 0.018(15)
C19 0.06(2) 0.15(4) 0.09(3) -0.02(3) 0.021(19) -0.01(2)
C110 0.045(17) 0.13(4) 0.11(3) 0.05(3) 0.019(19) 0.00(2)
C111 0.05(2) 0.18(5) 0.11(4) 0.00(3) -0.01(2) 0.00(3)
C112 0.07(2) 0.08(3) 0.12(3) 0.01(2) 0.00(2) -0.01(2)
P2 0.059(4) 0.034(3) 0.033(3) -0.004(2) 0.014(3) -0.003(3)
C21 0.052(15) 0.068(18) 0.048(15) 0.003(13) 0.021(12) 0.021(13)
C22 0.050(15) 0.064(19) 0.066(18) 0.017(15) 0.001(14) -0.003(13)
C25 0.054(14) 0.050(14) 0.040(12) -0.011(10) 0.025(11) -0.009(11)
C26 0.050(15) 0.07(2) 0.053(16) -0.011(14) 0.002(13) -0.010(14)
C27 0.08(2) 0.10(3) 0.07(2) -0.01(2) 0.010(18) -0.01(2)
C28 0.07(2) 0.14(4) 0.10(3) 0.00(3) 0.04(2) 0.01(2)
C29 0.062(18) 0.07(2) 0.046(16) -0.001(14) -0.005(14) -0.014(15)
C210 0.13(3) 0.032(13) 0.030(12) -0.005(10) 0.012(15) -0.014(15)
C211 0.133(19) 0.131(19) 0.132(19) 0.001(6) 0.039(8) 0.000(6)
C212 0.14(2) 0.14(2) 0.14(2) 0.000(11) 0.037(12) 0.000(11)
P3 0.069(5) 0.074(6) 0.072(5) -0.018(5) 0.008(4) 0.002(4)
C31 0.09(3) 0.07(2) 0.07(2) -0.018(18) -0.004(19) -0.01(2)
C32 0.07(2) 0.12(4) 0.08(3) -0.03(2) 0.03(2) -0.01(2)
C36A 0.057(18) 0.047(17) 0.048(18) -0.025(13) 0.030(15) 0.003(14)
C36B 0.06(2) 0.05(2) 0.05(2) -0.019(18) 0.03(2) 0.002(19)
C39 0.064(18) 0.07(2) 0.047(16) -0.001(14) -0.016(14) -0.009(16)
C310 0.061(18) 0.032(13) 0.08(2) 0.003(13) 0.000(15) -0.009(12)
C311 0.09(2) 0.051(18) 0.09(3) 0.010(18) 0.00(2) 0.008(17)
C312 0.059(19) 0.10(3) 0.08(2) -0.04(2) 0.012(17) 0.017(18)
P4 0.089(7) 0.095(7) 0.080(7) -0.003(5) 0.037(6) -0.017(6)
C41 0.18(3) 0.18(3) 0.18(3) 0.000(6) 0.052(10) 0.000(6)
C42 0.080(11) 0.081(11) 0.076(11) 0.001(5) 0.024(6) 0.001(5)
C43 0.22(4) 0.22(4) 0.22(4) 0.000(6) 0.065(13) 0.000(6)
C44 0.28(5) 0.27(5) 0.27(5) -0.002(11) 0.082(18) -0.001(11)
C45 0.16(2) 0.15(2) 0.15(2) 0.000(6) 0.046(8) 0.000(6)
C46 0.071(9) 0.068(10) 0.070(10) 0.000(5) 0.017(6) -0.005(5)
C47 0.15(2) 0.15(2) 0.15(2) 0.000(6) 0.046(8) -0.002(6)
C48 0.099(16) 0.101(16) 0.109(16) 0.007(10) 0.020(10) -0.010(10)
Pb1 0.0229(3) 0.0336(4) 0.0280(3) -0.0019(3) 0.0086(3) -0.0011(3)
Pb2 0.0254(3) 0.0304(4) 0.0303(3) -0.0024(3) 0.0125(3) 0.0012(3)
Pb3 0.0237(3) 0.0337(4) 0.0267(3) -0.0025(3) 0.0085(3) -0.0004(3)
Pb4 0.0248(3) 0.0394(4) 0.0278(3) 0.0015(3) 0.0116(3) 0.0015(3)
I11 0.0473(8) 0.0279(7) 0.0548(9) -0.0011(6) 0.0209(7) -0.0047(6)
I12 0.0374(7) 0.0612(10) 0.0289(7) 0.0112(6) 0.0086(6) -0.0012(7)
I13 0.0371(7) 0.0498(9) 0.0352(7) -0.0197(6) 0.0062(6) -0.0069(6)
I21 0.0357(6) 0.0249(6) 0.0311(6) 0.0037(5) 0.0117(5) 0.0041(5)
I22 0.0537(9) 0.0312(7) 0.0289(7) 0.0127(5) 0.0092(6) 0.0040(6)
I23 0.0449(8) 0.0600(10) 0.0514(9) -0.0319(8) 0.0229(7) -0.0161(7)
I31 0.0454(8) 0.0313(7) 0.0574(9) -0.0012(6) 0.0184(7) 0.0042(6)
I32 0.0407(7) 0.0471(8) 0.0282(6) 0.0057(6) 0.0124(5) 0.0106(6)
I33 0.0433(8) 0.0552(9) 0.0352(7) -0.0185(7) 0.0162(6) -0.0079(7)
I41 0.0661(11) 0.0309(8) 0.0693(12) 0.0134(7) 0.0271(9) 0.0103(7)
I42 0.0356(7) 0.0517(8) 0.0325(7) 0.0194(6) 0.0092(6) 0.0059(6)
I43 0.0329(7) 0.0636(10) 0.0285(6) -0.0153(6) 0.0103(5) -0.0079(6)

loop_
_atom_type_symbol
_atom_type_description
_atom_type_scat_dispersion_real
_atom_type_scat_dispersion_imag
_atom_type_scat_source
C C 0.0033 0.0016 'International Tables Vol C Tables 4.2.6.8 and 6.1.1.4'
H H 0.0000 0.0000 'International Tables Vol C Tables 4.2.6.8 and 6.1.1.4'
I I -0.4742 1.8119 'International Tables Vol C Tables 4.2.6.8 and 6.1.1.4'
P P 0.1023 0.0942 'International Tables Vol C Tables 4.2.6.8 and 6.1.1.4'
Pb Pb -3.3944 10.1111 'International Tables Vol C Tables 4.2.6.8 and 6.1.1.4'

loop_
_geom_angle_atom_site_label_1
_geom_angle_atom_site_label_2
_geom_angle_atom_site_label_3
_geom_angle
_geom_angle_site_symmetry_1
_geom_angle_site_symmetry_3
C11B P1 C15 113.4(18) . .
C11B P1 C19 107(2) . .
C15 P1 C19 105.3(16) . .
C15 P1 C11A 110(3) . .
C19 P1 C11A 135(3) . .
C15 P1 H1 100.0 . .
C19 P1 H1 100.0 . .
C11A P1 H1 100.0 . .
C12A C11A P1 105(5) . .
C12A C11A H11A 110.7 . .
P1 C11A H11A 110.7 . .
C12A C11A H11B 110.7 . .
P1 C11A H11B 110.7 . .
H11A C11A H11B 108.8 . .
C13A C12A C11A 113(5) . .
C13A C12A H12A 109.0 . .
C11A C12A H12A 109.0 . .
C13A C12A H12B 109.0 . .
C11A C12A H12B 109.0 . .
H12A C12A H12B 107.8 . .
C14A C13A C12A 115(6) . .
C14A C13A H13A 108.5 . .
C12A C13A H13A 108.5 . .
C14A C13A H13B 108.5 . .
C12A C13A H13B 108.5 . .
H13A C13A H13B 107.5 . .
C13A C14A H14A 109.5 . .
C13A C14A H14B 109.5 . .
H14A C14A H14B 109.5 . .
C13A C14A H14C 109.5 . .
H14A C14A H14C 109.5 . .
H14B C14A H14C 109.5 . .
C12B C11B P1 116(3) . .
C12B C11B H11C 108.2 . .
P1 C11B H11C 108.2 . .
C12B C11B H11D 108.2 . .
P1 C11B H11D 108.2 . .
H11C C11B H11D 107.4 . .
C13B C12B C11B 115(4) . .
C13B C12B H12C 108.5 . .
C11B C12B H12C 108.5 . .
C13B C12B H12D 108.5 . .
C11B C12B H12D 108.5 . .
H12C C12B H12D 107.5 . .
C14B C13B C12B 115(5) . .
C14B C13B H13C 108.5 . .
C12B C13B H13C 108.5 . .
C14B C13B H13D 108.5 . .
C12B C13B H13D 108.5 . .
H13C C13B H13D 107.5 . .
C13B C14B H14D 109.5 . .
C13B C14B H14E 109.5 . .
H14D C14B H14E 109.5 . .
C13B C14B H14F 109.5 . .
H14D C14B H14F 109.5 . .
H14E C14B H14F 109.5 . .
C16 C15 P1 112.7(17) . .
C16 C15 H15A 109.1 . .
P1 C15 H15A 109.1 . .
C16 C15 H15B 109.1 . .
P1 C15 H15B 109.1 . .
H15A C15 H15B 107.8 . .
C17 C16 C15 115(2) . .
C17 C16 H16A 108.5 . .
C15 C16 H16A 108.5 . .
C17 C16 H16B 108.5 . .
C15 C16 H16B 108.5 . .
H16A C16 H16B 107.5 . .
C18 C17 C16 115(2) . .
C18 C17 H17A 108.6 . .
C16 C17 H17A 108.6 . .
C18 C17 H17B 108.6 . .
C16 C17 H17B 108.6 . .
H17A C17 H17B 107.6 . .
C17 C18 H18A 109.5 . .
C17 C18 H18B 109.5 . .
H18A C18 H18B 109.5 . .
C17 C18 H18C 109.5 . .
H18A C18 H18C 109.5 . .
H18B C18 H18C 109.5 . .
C110 C19 P1 115(3) . .
C110 C19 H19A 108.6 . .
P1 C19 H19A 108.6 . .
C110 C19 H19B 108.6 . .
P1 C19 H19B 108.6 . .
H19A C19 H19B 107.6 . .
C19 C110 C111 117(4) . .
C19 C110 H11E 108.1 . .
C111 C110 H11E 108.1 . .
C19 C110 H11F 108.1 . .
C111 C110 H11F 108.1 . .
H11E C110 H11F 107.3 . .
C112 C111 C110 118(4) . .
C112 C111 H11G 107.7 . .
C110 C111 H11G 107.7 . .
C112 C111 H11H 107.7 . .
C110 C111 H11H 107.7 . .
H11G C111 H11H 107.1 . .
C111 C112 H11I 109.5 . .
C111 C112 H11J 109.5 . .
H11I C112 H11J 109.5 . .
C111 C112 H11K 109.5 . .
H11I C112 H11K 109.5 . .
H11J C112 H11K 109.5 . .
C21 P2 C25 111.8(12) . .
C21 P2 C29 110.9(15) . .
C25 P2 C29 110.9(13) . .
C21 P2 H2 107.7 . .
C25 P2 H2 107.7 . .
C29 P2 H2 107.7 . .
C22 C21 P2 114(2) . .
C22 C21 H21A 108.7 . .
P2 C21 H21A 108.7 . .
C22 C21 H21B 108.7 . .
P2 C21 H21B 108.7 . .
H21A C21 H21B 107.6 . .
C21 C22 C23B 117(3) . .
C21 C22 C23A 101(5) . .
C21 C22 H22A 111.6 . .
C23A C22 H22A 111.6 . .
C21 C22 H22B 111.6 . .
C23A C22 H22B 111.6 . .
H22A C22 H22B 109.4 . .
C24A C23A C22 124(8) . .
C24A C23A H23A 106.2 . .
C22 C23A H23A 106.2 . .
C24A C23A H23B 106.2 . .
C22 C23A H23B 106.2 . .
H23A C23A H23B 106.4 . .
C23A C24A H24A 109.5 . .
C23A C24A H24B 109.5 . .
H24A C24A H24B 109.5 . .
C23A C24A H24C 109.5 . .
H24A C24A H24C 109.5 . .
H24B C24A H24C 109.5 . .
C24B C23B C22 125(5) . .
C24B C23B H23C 106.0 . .
C22 C23B H23C 106.0 . .
C24B C23B H23D 106.0 . .
C22 C23B H23D 106.0 . .
H23C C23B H23D 106.3 . .
C23B C24B H24D 109.5 . .
C23B C24B H24E 109.5 . .
H24D C24B H24E 109.5 . .
C23B C24B H24F 109.5 . .
H24D C24B H24F 109.5 . .
H24E C24B H24F 109.5 . .
C26 C25 P2 113.6(19) . .
C26 C25 H25A 108.8 . .
P2 C25 H25A 108.8 . .
C26 C25 H25B 108.8 . .
P2 C25 H25B 108.8 . .
H25A C25 H25B 107.7 . .
C25 C26 C27 113(3) . .
C25 C26 H26A 108.9 . .
C27 C26 H26A 108.9 . .
C25 C26 H26B 108.9 . .
C27 C26 H26B 108.9 . .
H26A C26 H26B 107.7 . .
C28 C27 C26 115(3) . .
C28 C27 H27A 108.6 . .
C26 C27 H27A 108.6 . .
C28 C27 H27B 108.6 . .
C26 C27 H27B 108.6 . .
H27A C27 H27B 107.6 . .
C27 C28 H28A 109.5 . .
C27 C28 H28B 109.5 . .
H28A C28 H28B 109.5 . .
C27 C28 H28C 109.5 . .
H28A C28 H28C 109.5 . .
H28B C28 H28C 109.5 . .
C210 C29 P2 116(2) . .
C210 C29 H29A 108.4 . .
P2 C29 H29A 108.4 . .
C210 C29 H29B 108.4 . .
P2 C29 H29B 108.4 . .
H29A C29 H29B 107.4 . .
C29 C210 C211 119(4) . .
C29 C210 H21C 107.5 . .
C211 C210 H21C 107.5 . .
C29 C210 H21D 107.5 . .
C211 C210 H21D 107.5 . .
H21C C210 H21D 107.0 . .
C212 C211 C210 115(5) . .
C212 C211 H21E 108.4 . .
C210 C211 H21E 108.4 . .
C212 C211 H21F 108.4 . .
C210 C211 H21F 108.4 . .
H21E C211 H21F 107.5 . .
C211 C212 H21G 109.5 . .
C211 C212 H21H 109.5 . .
H21G C212 H21H 109.5 . .
C211 C212 H21I 109.5 . .
H21G C212 H21I 109.5 . .
H21H C212 H21I 109.5 . .
C31 P3 C39 115.5(18) . .
C31 P3 C35A 106.1(18) . .
C39 P3 C35A 111.7(18) . .
C31 P3 C35B 121(5) . .
C39 P3 C35B 115(4) . .
C31 P3 H3 107.8 . .
C39 P3 H3 107.8 . .
C35A P3 H3 107.8 . .
C32 C31 P3 116(3) . .
C32 C31 H31A 108.4 . .
P3 C31 H31A 108.4 . .
C32 C31 H31B 108.4 . .
P3 C31 H31B 108.4 . .
H31A C31 H31B 107.4 . .
C31 C32 C33 113(4) . .
C31 C32 H32A 109.1 . .
C33 C32 H32A 109.1 . .
C31 C32 H32B 109.1 . .
C33 C32 H32B 109.1 . .
H32A C32 H32B 107.8 . .
C34 C33 C32 114(5) . .
C34 C33 H33A 108.8 . .
C32 C33 H33A 108.8 . .
C34 C33 H33B 108.8 . .
C32 C33 H33B 108.8 . .
H33A C33 H33B 107.7 . .
C33 C34 H34A 109.5 . .
C33 C34 H34B 109.5 . .
H34A C34 H34B 109.5 . .
C33 C34 H34C 109.5 . .
H34A C34 H34C 109.5 . .
H34B C34 H34C 109.5 . .
C36A C35A P3 111(3) . .
C36A C35A H35A 109.3 . .
P3 C35A H35A 109.3 . .
C36A C35A H35B 109.3 . .
P3 C35A H35B 109.3 . .
H35A C35A H35B 108.0 . .
C37A C36A C35A 116(3) . .
C37A C36A H36A 108.3 . .
C35A C36A H36A 108.3 . .
C37A C36A H36B 108.3 . .
C35A C36A H36B 108.3 . .
H36A C36A H36B 107.4 . .
C36A C37A C38A 119(4) . .
C36A C37A H37A 107.5 . .
C38A C37A H37A 107.5 . .
C36A C37A H37B 107.5 . .
C38A C37A H37B 107.5 . .
H37A C37A H37B 107.0 . .
C37A C38A H38A 109.5 . .
C37A C38A H38B 109.5 . .
H38A C38A H38B 109.5 . .
C37A C38A H38C 109.5 . .
H38A C38A H38C 109.5 . .
H38B C38A H38C 109.5 . .
C36B C35B P3 113(8) . .
C36B C35B H35C 109.0 . .
P3 C35B H35C 109.0 . .
C36B C35B H35D 109.0 . .
P3 C35B H35D 109.0 . .
H35C C35B H35D 107.8 . .
C37B C36B C35B 115(5) . .
C37B C36B H36C 108.5 . .
C35B C36B H36C 108.5 . .
C37B C36B H36D 108.5 . .
C35B C36B H36D 108.5 . .
H36C C36B H36D 107.5 . .
C36B C37B C38B 118(6) . .
C36B C37B H37C 107.8 . .
C38B C37B H37C 107.8 . .
C36B C37B H37D 107.8 . .
C38B C37B H37D 107.8 . .
H37C C37B H37D 107.1 . .
C37B C38B H38D 109.5 . .
C37B C38B H38E 109.5 . .
H38D C38B H38E 109.5 . .
C37B C38B H38F 109.5 . .
H38D C38B H38F 109.5 . .
H38E C38B H38F 109.5 . .
C310 C39 P3 115(2) . .
C310 C39 H39A 108.5 . .
P3 C39 H39A 108.5 . .
C310 C39 H39B 108.5 . .
P3 C39 H39B 108.5 . .
H39A C39 H39B 107.5 . .
C39 C310 C311 118(3) . .
C39 C310 H31C 107.7 . .
C311 C310 H31C 107.7 . .
C39 C310 H31D 107.7 . .
C311 C310 H31D 107.7 . .
H31C C310 H31D 107.1 . .
C312 C311 C310 112(3) . .
C312 C311 H31E 109.1 . .
C310 C311 H31E 109.1 . .
C312 C311 H31F 109.1 . .
C310 C311 H31F 109.1 . .
H31E C311 H31F 107.9 . .
C311 C312 H31I 109.5 . .
C311 C312 H31G 109.5 . .
H31I C312 H31G 109.5 . .
C311 C312 H31H 109.5 . .
H31I C312 H31H 109.5 . .
H31G C312 H31H 109.5 . .
C49 P4 C45 96(5) . .
C45 P4 C59 117(3) . .
C49 P4 C41 94(4) . .
C45 P4 C41 110(3) . .
C59 P4 C41 109(3) . .
C49 P4 H4 117.6 . .
C45 P4 H4 117.6 . .
C41 P4 H4 117.6 . .
C42 C41 P4 116(5) . .
C42 C41 H41A 108.2 . .
P4 C41 H41A 108.2 . .
C42 C41 H41B 108.2 . .
P4 C41 H41B 108.2 . .
H41A C41 H41B 107.3 . .
C41 C42 C43 113(5) . .
C41 C42 H42A 108.9 . .
C43 C42 H42A 108.9 . .
C41 C42 H42B 108.9 . .
C43 C42 H42B 108.9 . .
H42A C42 H42B 107.7 . .
C44 C43 C42 112(9) . .
C44 C43 H43A 109.3 . .
C42 C43 H43A 109.3 . .
C44 C43 H43B 109.3 . .
C42 C43 H43B 109.3 . .
H43A C43 H43B 107.9 . .
C43 C44 H44A 109.5 . .
C43 C44 H44B 109.5 . .
H44A C44 H44B 109.5 . .
C43 C44 H44C 109.5 . .
H44A C44 H44C 109.5 . .
H44B C44 H44C 109.5 . .
C46 C45 P4 122(4) . .
C46 C45 H45A 106.8 . .
P4 C45 H45A 106.8 . .
C46 C45 H45B 106.8 . .
P4 C45 H45B 106.8 . .
H45A C45 H45B 106.6 . .
C47 C46 C45 121(5) . .
C47 C46 H46A 107.0 . .
C45 C46 H46A 107.0 . .
C47 C46 H46B 107.0 . .
C45 C46 H46B 107.0 . .
H46A C46 H46B 106.8 . .
C46 C47 C48 122(5) . .
C46 C47 H47A 106.7 . .
C48 C47 H47A 106.7 . .
C46 C47 H47B 106.7 . .
C48 C47 H47B 106.7 . .
H47A C47 H47B 106.6 . .
C47 C48 H48A 109.5 . .
C47 C48 H48B 109.5 . .
H48A C48 H48B 109.5 . .
C47 C48 H48C 109.5 . .
H48A C48 H48C 109.5 . .
H48B C48 H48C 109.5 . .
C410 C49 P4 177(10) . .
C410 C49 H49A 91.0 . .
P4 C49 H49A 91.0 . .
C410 C49 H49B 91.0 . .
P4 C49 H49B 91.0 . .
H49A C49 H49B 102.9 . .
C49 C410 C411 147(10) . .
C49 C410 H41C 100.2 . .
C411 C410 H41C 100.2 . .
C49 C410 H41D 100.2 . .
C411 C410 H41D 100.2 . .
H41C C410 H41D 104.2 . .
C412 C411 C410 131(10) . .
C412 C411 H41E 104.4 . .
C410 C411 H41E 104.4 . .
C412 C411 H41F 104.4 . .
C410 C411 H41F 104.4 . .
H41E C411 H41F 105.6 . .
C411 C412 H41G 109.5 . .
C411 C412 H41H 109.5 . .
H41G C412 H41H 109.5 . .
C411 C412 H41I 109.5 . .
H41G C412 H41I 109.5 . .
H41H C412 H41I 109.5 . .
C510 C59 P4 134(7) . .
C510 C59 H59A 103.6 . .
P4 C59 H59A 103.6 . .
C510 C59 H59B 103.6 . .
P4 C59 H59B 103.6 . .
H59A C59 H59B 105.3 . .
C59 C510 C511 148(10) . .
C59 C510 H51A 99.8 . .
C511 C510 H51A 99.8 . .
C59 C510 H51B 99.8 . .
C511 C510 H51B 99.8 . .
H51A C510 H51B 104.1 . .
C512 C511 C510 132(10) . .
C512 C511 H51C 104.2 . .
C510 C511 H51C 104.2 . .
C512 C511 H51D 104.2 . .
C510 C511 H51D 104.2 . .
H51C C511 H51D 105.5 . .
C511 C512 H51E 109.5 . .
C511 C512 H51F 109.5 . .
H51E C512 H51F 109.5 . .
C511 C512 H51G 109.5 . .
H51E C512 H51G 109.5 . .
H51F C512 H51G 109.5 . .
I42 Pb1 I12 172.91(5) 1_455 .
I42 Pb1 I41 82.22(4) 1_455 1_455
I12 Pb1 I41 104.69(5) . 1_455
I42 Pb1 I13 94.65(4) 1_455 .
I12 Pb1 I13 86.46(4) . .
I41 Pb1 I13 94.67(5) 1_455 .
I42 Pb1 I43 88.41(4) 1_455 .
I12 Pb1 I43 90.82(4) . .
I41 Pb1 I43 83.14(5) 1_455 .
I13 Pb1 I43 175.98(5) . .
I42 Pb1 I11 88.34(4) 1_455 .
I12 Pb1 I11 84.78(4) . .
I41 Pb1 I11 170.48(5) 1_455 .
I13 Pb1 I11 84.82(4) . .
I43 Pb1 I11 97.90(5) . .
I21 Pb2 I32 88.56(4) . .
I21 Pb2 I33 88.49(4) . .
I32 Pb2 I33 88.92(4) . .
I21 Pb2 I23 88.74(4) . .
I32 Pb2 I23 91.96(5) . .
I33 Pb2 I23 177.07(5) . .
I21 Pb2 I22 83.98(4) . .
I32 Pb2 I22 170.86(4) . .
I33 Pb2 I22 96.15(4) . .
I23 Pb2 I22 82.61(4) . .
I21 Pb2 I31 168.00(4) . .
I32 Pb2 I31 81.20(4) . .
I33 Pb2 I31 85.10(4) . .
I23 Pb2 I31 97.79(5) . .
I22 Pb2 I31 106.76(4) . .
I11 Pb3 I12 86.41(4) . .
I11 Pb3 I23 95.03(4) . .
I12 Pb3 I23 95.77(5) . .
I11 Pb3 I22 99.77(4) . .
I12 Pb3 I22 173.82(5) . .
I23 Pb3 I22 83.69(5) . .
I11 Pb3 I21 176.76(4) . .
I12 Pb3 I21 90.71(4) . .
I23 Pb3 I21 86.74(4) . .
I22 Pb3 I21 83.12(4) . .
I11 Pb3 I13 85.48(4) . .
I12 Pb3 I13 86.21(4) . .
I23 Pb3 I13 177.98(5) . .
I22 Pb3 I13 94.30(4) . .
I21 Pb3 I13 92.84(4) . .
I42 Pb4 I31 89.07(5) . .
I42 Pb4 I43 89.96(4) . 1_655
I31 Pb4 I43 98.12(5) . 1_655
I42 Pb4 I33 92.44(4) . .
I31 Pb4 I33 88.19(4) . .
I43 Pb4 I33 173.28(5) 1_655 .
I42 Pb4 I32 170.80(5) . .
I31 Pb4 I32 81.79(4) . .
I43 Pb4 I32 92.33(4) 1_655 .
I33 Pb4 I32 86.29(4) . .
I42 Pb4 I41 80.27(4) . .
I31 Pb4 I41 169.21(5) . .
I43 Pb4 I41 80.33(4) 1_655 .
I33 Pb4 I41 93.89(5) . .
I32 Pb4 I41 108.89(5) . .
Pb3 I11 Pb1 77.04(4) . .
Pb3 I12 Pb1 76.71(4) . .
Pb1 I13 Pb3 75.79(3) . .
Pb2 I21 Pb3 78.62(3) . .
Pb3 I22 Pb2 76.51(3) . .
Pb3 I23 Pb2 77.73(4) . .
Pb4 I31 Pb2 77.11(4) . .
Pb2 I32 Pb4 76.66(3) . .
Pb2 I33 Pb4 77.33(4) . .
Pb1 I41 Pb4 76.07(4) 1_655 .
Pb4 I42 Pb1 80.27(4) . 1_655
Pb4 I43 Pb1 78.88(4) 1_455 .

loop_
_geom_bond_atom_site_label_1
_geom_bond_atom_site_label_2
_geom_bond_distance
_geom_bond_site_symmetry_2
P1 C11B 1.72(4) .
P1 C15 1.80(2) .
P1 C19 1.82(4) .
P1 C11A 1.94(9) .
P1 H1 1.42(3) .
C11A C12A 1.53(5) .
C11A H11A 0.9900 .
C11A H11B 0.9900 .
C12A C13A 1.50(6) .
C12A H12A 0.9900 .
C12A H12B 0.9900 .
C13A C14A 1.46(7) .
C13A H13A 0.9900 .
C13A H13B 0.9900 .
C14A H14A 0.9800 .
C14A H14B 0.9800 .
C14A H14C 0.9800 .
C11B C12B 1.52(5) .
C11B H11C 0.9900 .
C11B H11D 0.9900 .
C12B C13B 1.50(6) .
C12B H12C 0.9900 .
C12B H12D 0.9900 .
C13B C14B 1.46(7) .
C13B H13C 0.9900 .
C13B H13D 0.9900 .
C14B H14D 0.9800 .
C14B H14E 0.9800 .
C14B H14F 0.9800 .
C15 C16 1.53(3) .
C15 H15A 0.9900 .
C15 H15B 0.9900 .
C16 C17 1.50(4) .
C16 H16A 0.9900 .
C16 H16B 0.9900 .
C17 C18 1.48(3) .
C17 H17A 0.9900 .
C17 H17B 0.9900 .
C18 H18A 0.9800 .
C18 H18B 0.9800 .
C18 H18C 0.9800 .
C19 C110 1.49(5) .
C19 H19A 0.9900 .
C19 H19B 0.9900 .
C110 C111 1.49(5) .
C110 H11E 0.9900 .
C110 H11F 0.9900 .
C111 C112 1.47(5) .
C111 H11G 0.9900 .
C111 H11H 0.9900 .
C112 H11I 0.9800 .
C112 H11J 0.9800 .
C112 H11K 0.9800 .
P2 C21 1.78(3) .
P2 C25 1.79(3) .
P2 C29 1.80(3) .
P2 H2 1.42(3) .
C21 C22 1.54(4) .
C21 H21A 0.9900 .
C21 H21B 0.9900 .
C22 C23B 1.57(5) .
C22 C23A 1.57(5) .
C22 H22A 0.9900 .
C22 H22B 0.9900 .
C23A C24A 1.25(7) .
C23A H23A 0.9900 .
C23A H23B 0.9900 .
C24A H24A 0.9800 .
C24A H24B 0.9800 .
C24A H24C 0.9800 .
C23B C24B 1.25(6) .
C23B H23C 0.9900 .
C23B H23D 0.9900 .
C24B H24D 0.9800 .
C24B H24E 0.9800 .
C24B H24F 0.9800 .
C25 C26 1.52(3) .
C25 H25A 0.9900 .
C25 H25B 0.9900 .
C26 C27 1.58(4) .
C26 H26A 0.9900 .
C26 H26B 0.9900 .
C27 C28 1.37(4) .
C27 H27A 0.9900 .
C27 H27B 0.9900 .
C28 H28A 0.9800 .
C28 H28B 0.9800 .
C28 H28C 0.9800 .
C29 C210 1.48(4) .
C29 H29A 0.9900 .
C29 H29B 0.9900 .
C210 C211 1.49(6) .
C210 H21C 0.9900 .
C210 H21D 0.9900 .
C211 C212 1.37(4) .
C211 H21E 0.9900 .
C211 H21F 0.9900 .
C212 H21G 0.9800 .
C212 H21H 0.9800 .
C212 H21I 0.9800 .
P3 C31 1.75(4) .
P3 C39 1.75(3) .
P3 C35A 1.78(4) .
P3 C35B 1.99(13) .
P3 H3 1.42(3) .
C31 C32 1.44(5) .
C31 H31A 0.9900 .
C31 H31B 0.9900 .
C32 C33 1.53(5) .
C32 H32A 0.9900 .
C32 H32B 0.9900 .
C33 C34 1.35(8) .
C33 H33A 0.9900 .
C33 H33B 0.9900 .
C34 H34A 0.9800 .
C34 H34B 0.9800 .
C34 H34C 0.9800 .
C35A C36A 1.58(5) .
C35A H35A 0.9900 .
C35A H35B 0.9900 .
C36A C37A 1.42(5) .
C36A H36A 0.9900 .
C36A H36B 0.9900 .
C37A C38A 1.51(5) .
C37A H37A 0.9900 .
C37A H37B 0.9900 .
C38A H38A 0.9800 .
C38A H38B 0.9800 .
C38A H38C 0.9800 .
C35B C36B 1.58(5) .
C35B H35C 0.9900 .
C35B H35D 0.9900 .
C36B C37B 1.42(6) .
C36B H36C 0.9900 .
C36B H36D 0.9900 .
C37B C38B 1.52(6) .
C37B H37C 0.9900 .
C37B H37D 0.9900 .
C38B H38D 0.9800 .
C38B H38E 0.9800 .
C38B H38F 0.9800 .
C39 C310 1.52(4) .
C39 H39A 0.9900 .
C39 H39B 0.9900 .
C310 C311 1.54(5) .
C310 H31C 0.9900 .
C310 H31D 0.9900 .
C311 C312 1.48(5) .
C311 H31E 0.9900 .
C311 H31F 0.9900 .
C312 H31I 0.9800 .
C312 H31G 0.9800 .
C312 H31H 0.9800 .
P4 C49 1.52(9) .
P4 C45 1.67(6) .
P4 C59 1.83(6) .
P4 C41 1.95(7) .
P4 H4 1.42(3) .
C41 C42 1.30(7) .
C41 H41A 0.9900 .
C41 H41B 0.9900 .
C42 C43 1.55(9) .
C42 H42A 0.9900 .
C42 H42B 0.9900 .
C43 C44 1.24(11) .
C43 H43A 0.9900 .
C43 H43B 0.9900 .
C44 H44A 0.9800 .
C44 H44B 0.9800 .
C44 H44C 0.9800 .
C45 C46 1.46(6) .
C45 H45A 0.9900 .
C45 H45B 0.9900 .
C46 C47 1.38(6) .
C46 H46A 0.9900 .
C46 H46B 0.9900 .
C47 C48 1.47(7) .
C47 H47A 0.9900 .
C47 H47B 0.9900 .
C48 H48A 0.9800 .
C48 H48B 0.9800 .
C48 H48C 0.9800 .
C49 C410 1.19(7) .
C49 H49A 0.9900 .
C49 H49B 0.9900 .
C410 C411 1.46(10) .
C410 H41C 0.9900 .
C410 H41D 0.9900 .
C411 C412 1.17(10) .
C411 H41E 0.9900 .
C411 H41F 0.9900 .
C412 H41G 0.9800 .
C412 H41H 0.9800 .
C412 H41I 0.9800 .
C59 C510 1.19(7) .
C59 H59A 0.9900 .
C59 H59B 0.9900 .
C510 C511 1.46(10) .
C510 H51A 0.9900 .
C510 H51B 0.9900 .
C511 C512 1.17(9) .
C511 H51C 0.9900 .
C511 H51D 0.9900 .
C512 H51E 0.9800 .
C512 H51F 0.9800 .
C512 H51G 0.9800 .
Pb1 I42 3.2126(15) 1_455
Pb1 I12 3.2196(15) .
Pb1 I41 3.2225(18) 1_455
Pb1 I13 3.2239(15) .
Pb1 I43 3.2287(16) .
Pb1 I11 3.2360(17) .
Pb2 I21 3.1350(14) .
Pb2 I32 3.1755(15) .
Pb2 I33 3.2253(17) .
Pb2 I23 3.2292(17) .
Pb2 I22 3.3021(15) .
Pb2 I31 3.3281(16) .
Pb3 I11 3.1585(16) .
Pb3 I12 3.1984(16) .
Pb3 I23 3.2251(16) .
Pb3 I22 3.2381(16) .
Pb3 I21 3.2564(15) .
Pb3 I13 3.2598(16) .
Pb4 I42 3.1379(15) .
Pb4 I31 3.1386(17) .
Pb4 I43 3.2152(15) 1_655
Pb4 I33 3.2302(15) .
Pb4 I32 3.3248(16) .
Pb4 I41 3.4174(19) .

loop_
_geom_torsion_atom_site_label_1
_geom_torsion_atom_site_label_2
_geom_torsion_atom_site_label_3
_geom_torsion_atom_site_label_4
_geom_torsion
P1 C11A C12A C13A 179(7)
C11A C12A C13A C14A -86(15)
C15 P1 C11B C12B 40(4)
C19 P1 C11B C12B 156(4)
P1 C11B C12B C13B 178(4)
C11B C12B C13B C14B -175(7)
C11B P1 C15 C16 59(3)
C19 P1 C15 C16 -58(3)
C11A P1 C15 C16 94(3)
P1 C15 C16 C17 179(2)
C15 C16 C17 C18 -175(3)
C11B P1 C19 C110 42(4)
C15 P1 C19 C110 163(3)
C11A P1 C19 C110 22(6)
P1 C19 C110 C111 -164(4)
C19 C110 C111 C112 -172(4)
C25 P2 C21 C22 -55(2)
C29 P2 C21 C22 -179(2)
P2 C21 C22 C23B -174(3)
P2 C21 C22 C23A 175(4)
C21 C22 C23A C24A -85(13)
C21 C22 C23B C24B -169(6)
C21 P2 C25 C26 -52(2)
C29 P2 C25 C26 73(2)
P2 C25 C26 C27 179(2)
C25 C26 C27 C28 71(4)
C21 P2 C29 C210 -53(3)
C25 P2 C29 C210 -178(2)
P2 C29 C210 C211 177(3)
C29 C210 C211 C212 63(6)
C39 P3 C31 C32 60(4)
C35A P3 C31 C32 -176(3)
C35B P3 C31 C32 -153(5)
P3 C31 C32 C33 166(3)
C31 C32 C33 C34 174(5)
C31 P3 C35A C36A 177(3)
C39 P3 C35A C36A -57(3)
P3 C35A C36A C37A -170(3)
C35A C36A C37A C38A -166(4)
P3 C35B C36B C37B -172(9)
C35B C36B C37B C38B 56(20)
C31 P3 C39 C310 57(3)
C35A P3 C39 C310 -64(3)
C35B P3 C39 C310 -92(5)
P3 C39 C310 C311 171(2)
C39 C310 C311 C312 176(3)
P4 C41 C42 C43 178(5)
C41 C42 C43 C44 -178(9)
C49 P4 C45 C46 80(6)
C59 P4 C45 C46 52(6)
C41 P4 C45 C46 176(5)
P4 C45 C46 C47 165(5)
C45 C46 C47 C48 164(5)
C49 C410 C411 C412 -51(45)
C45 P4 C59 C510 56(11)
C41 P4 C59 C510 -70(10)
P4 C59 C510 C511 -170(14)
C59 C510 C511 C512 -46(34)
